data_7039593
loop_
_publ_author_name
'Kljun, Jakob'
'Anko, Maja'
'Traven, Katja'
'Sinreih, Ma\<sa'
'Pavli\<c, Renata'
'Per\<si\<c, \<Spela'
'Ude, \<Ziga'
'Codina, Elisa Esteve'
'Stojan, Jure'
'Lani\<snik Ri\<zner, Tea'
'Turel, Iztok'

_publ_section_title
;
 Pyrithione-based ruthenium complexes as inhibitors of aldo-keto reductase
 1C enzymes and anticancer agents.
;
_journal_issue 29
_journal_name_full 'Dalton transactions (Cambridge, England : 2003)'
_journal_page_first 11791
_journal_page_last 11800
_journal_paper_doi 10.1039/c6dt00668j
_journal_volume 45
_journal_year 2016
_chemical_formula_moiety 'C13 H22 N O3 Ru S4, F6 P, 0.5(C H Cl3)'
_chemical_formula_sum 'C13.5 H22.5 Cl1.5 F6 N O3 P Ru S4'
_chemical_formula_weight 674.28
_space_group_crystal_system orthorhombic
_space_group_IT_number 62
_space_group_name_Hall '-P 2ac 2n'
_space_group_name_H-M_alt 'P n m a'
_symmetry_space_group_name_Hall '-P 2ac 2n'
_symmetry_space_group_name_H-M 'P n m a'
_atom_sites_solution_hydrogens geom
_audit_creation_method SHELXL-2014/7
_audit_update_record
;
2015-12-27 deposited with the CCDC.
2016-06-20 downloaded from the CCDC.
;
_cell_angle_alpha 90
_cell_angle_beta 90
_cell_angle_gamma 90
_cell_formula_units_Z 8
_cell_length_a 28.7623(4)
_cell_length_b 21.1882(3)
_cell_length_c 7.78650(10)
_cell_measurement_reflns_used 2529
_cell_measurement_temperature 150(2)
_cell_measurement_theta_max 30.1577
_cell_measurement_theta_min 2.4588
_cell_volume 4745.26(11)
_computing_cell_refinement
;
CrysAlisPro, Agilent Technologies,
Version 1.171.36.28 (release 01-02-2013 CrysAlis171 .NET)
(compiled Feb  1 2013,16:14:44)
;
_computing_data_collection
;
CrysAlisPro, Agilent Technologies,
Version 1.171.36.28 (release 01-02-2013 CrysAlis171 .NET)
(compiled Feb  1 2013,16:14:44)
;
_computing_data_reduction
;
CrysAlisPro, Agilent Technologies,
Version 1.171.36.28 (release 01-02-2013 CrysAlis171 .NET)
(compiled Feb  1 2013,16:14:44)
;
_computing_structure_refinement 'SHELXL-2014/7 (Sheldrick, 2014)'
_computing_structure_solution 'SIR92 (Altomare et al., 1993)'
_diffrn_ambient_temperature 150(2)
_diffrn_measured_fraction_theta_full 0.998
_diffrn_measured_fraction_theta_max 0.999
_diffrn_measurement_device_type 'SuperNova, Dual, Mo at zero, Atlas'
_diffrn_measurement_method '\w scans'
_diffrn_radiation_monochromator mirror
_diffrn_radiation_source 'SuperNova (Mo) X-ray Source'
_diffrn_radiation_type 'Mo K\a'
_diffrn_radiation_wavelength 0.71073
_diffrn_reflns_av_R_equivalents 0.0378
_diffrn_reflns_av_unetI/netI 0.0206
_diffrn_reflns_Laue_measured_fraction_full 0.998
_diffrn_reflns_Laue_measured_fraction_max 0.999
_diffrn_reflns_limit_h_max 37
_diffrn_reflns_limit_h_min -37
_diffrn_reflns_limit_k_max 27
_diffrn_reflns_limit_k_min -27
_diffrn_reflns_limit_l_max 10
_diffrn_reflns_limit_l_min -10
_diffrn_reflns_number 47625
_diffrn_reflns_point_group_measured_fraction_full 0.998
_diffrn_reflns_point_group_measured_fraction_max 0.999
_diffrn_reflns_theta_full 25.242
_diffrn_reflns_theta_max 27.484
_diffrn_reflns_theta_min 2.876
_exptl_absorpt_coefficient_mu 1.313
_exptl_absorpt_correction_T_max 1.1069
_exptl_absorpt_correction_T_min 0.8880
_exptl_absorpt_correction_type multi-scan
_exptl_absorpt_process_details
;
CrysAlisPro, Agilent Technologies,
Version 1.171.36.28 (release 01-02-2013 CrysAlis171 .NET)
(compiled Feb  1 2013,16:14:44)
Empirical absorption correction using spherical harmonics,
 implemented in SCALE3 ABSPACK scaling algorithm.
;
_exptl_crystal_colour yellow
_exptl_crystal_density_diffrn 1.888
_exptl_crystal_description needle
_exptl_crystal_F_000 2696
_exptl_crystal_size_max 0.300
_exptl_crystal_size_mid 0.070
_exptl_crystal_size_min 0.070
_refine_diff_density_max 0.545
_refine_diff_density_min -0.449
_refine_diff_density_rms 0.067
_refine_ls_extinction_method none
_refine_ls_goodness_of_fit_ref 0.679
_refine_ls_hydrogen_treatment constr
_refine_ls_matrix_type full
_refine_ls_number_parameters 297
_refine_ls_number_reflns 5583
_refine_ls_number_restraints 0
_refine_ls_restrained_S_all 0.679
_refine_ls_R_factor_all 0.0310
_refine_ls_R_factor_gt 0.0238
_refine_ls_shift/su_max 0.001
_refine_ls_shift/su_mean 0.000
_refine_ls_structure_factor_coef Fsqd
_refine_ls_weighting_details 'w=1/[\s^2^(Fo^2^)+(0.0503P)^2^+14.6208P] where P=(Fo^2^+2Fc^2^)/3'
_refine_ls_weighting_scheme calc
_refine_ls_wR_factor_gt 0.0608
_refine_ls_wR_factor_ref 0.0662
_reflns_Friedel_coverage 0.000
_reflns_number_gt 4862
_reflns_number_total 5583
_reflns_threshold_expression 'I > 2\s(I)'
_cod_data_source_file c6dt00668j2.cif
_cod_data_source_block mo131
_cod_depositor_comments
;
Adding full bibliography for 7039593--7039596.cif.

2018-07-18
Z value and formula fixed to values more according to usual
chemical conventions.                 miguel
;
_cod_original_formula_sum 'C27 H45 Cl3 F12 N2 O6 P2 Ru2 S8'
_cod_original_formula_weight 1348.56
_cod_original_formula_moiety '2(C13 H22 N O3 Ru S4), 2(F6 P), C H Cl3'
_cod_original_formula_units_Z 4
_cod_database_code 7039593
_shelx_shelxl_version_number 2014/7
_shelx_space_group_comment
;
The symmetry employed for this shelxl refinement is uniquely defined
by the following loop, which should always be used as a source of
symmetry information in preference to the above space-group names.
They are only intended as comments.
;
_shelx_estimated_absorpt_t_min 0.694
_shelx_estimated_absorpt_t_max 0.914

loop_
_space_group_symop_operation_xyz
'x, y, z'
'-x+1/2, -y, z+1/2'
'x+1/2, -y+1/2, -z+1/2'
'-x, y+1/2, -z'
'-x, -y, -z'
'x-1/2, y, -z-1/2'
'-x-1/2, y-1/2, z-1/2'
'x, -y-1/2, z'

loop_
_atom_site_label
_atom_site_type_symbol
_atom_site_fract_x
_atom_site_fract_y
_atom_site_fract_z
_atom_site_U_iso_or_equiv
_atom_site_adp_type
_atom_site_occupancy
_atom_site_site_symmetry_order
_atom_site_calc_flag
_atom_site_refinement_flags_posn
_atom_site_refinement_flags_adp
_atom_site_refinement_flags_occupancy
Ru1 Ru 0.12519(2) 0.50871(2) 0.36499(2) 0.01378(5) Uani 1 1 d . . .
S14 S 0.13208(2) 0.41810(3) 0.52299(7) 0.01803(11) Uani 1 1 d . . .
S11 S 0.20099(2) 0.49516(2) 0.28228(7) 0.01798(11) Uani 1 1 d . . .
P40 P 0.16977(3) 0.2500 -0.13675(11) 0.02170(17) Uani 1 2 d S T P
S17 S 0.10225(2) 0.44716(3) 0.12995(7) 0.02249(12) Uani 1 1 d . . .
S20 S 0.14556(2) 0.56779(3) 0.59456(7) 0.01985(11) Uani 1 1 d . . .
P31 P -0.02018(3) 0.2500 -0.61677(11) 0.02369(17) Uani 1 2 d S T P
Cl52 Cl 0.25749(3) 0.2500 0.33611(12) 0.0362(2) Uani 1 2 d S T P
Cl51 Cl 0.31731(2) 0.31807(3) 0.57345(9) 0.03746(15) Uani 1 1 d . . .
F41 F 0.20910(5) 0.30327(7) -0.1260(2) 0.0391(4) Uani 1 1 d . . .
F44 F 0.13081(5) 0.30309(7) -0.1511(2) 0.0383(4) Uani 1 1 d . . .
F36 F 0.02002(8) 0.2500 -0.4764(3) 0.0424(6) Uani 1 2 d S T P
F42 F 0.16504(8) 0.2500 0.0672(3) 0.0433(6) Uani 1 2 d S T P
C12 C 0.21971(8) 0.41939(11) 0.3738(3) 0.0253(5) Uani 1 1 d . . .
H12A H 0.2133 0.3852 0.2904 0.030 Uiso 1 1 calc R U .
H12B H 0.2537 0.4205 0.3947 0.030 Uiso 1 1 calc R U .
O1 O 0.05496(5) 0.52198(8) 0.4166(2) 0.0218(3) Uani 1 1 d . . .
O2 O 0.11187(5) 0.58875(7) 0.21432(19) 0.0195(3) Uani 1 1 d . . .
F34 F -0.01989(6) 0.32540(7) -0.6183(2) 0.0468(4) Uani 1 1 d . . .
F32 F 0.01914(8) 0.2500 -0.7638(3) 0.0414(5) Uani 1 2 d S T P
C18 C 0.15695(9) 0.42482(12) 0.0273(3) 0.0305(5) Uani 1 1 d . . .
H18A H 0.1672 0.3835 0.0729 0.037 Uiso 1 1 calc R U .
H18B H 0.1519 0.4201 -0.0978 0.037 Uiso 1 1 calc R U .
C2 C 0.06662(7) 0.60149(9) 0.2139(2) 0.0144(4) Uani 1 1 d . . .
F43 F 0.17505(9) 0.2500 -0.3424(3) 0.0417(5) Uani 1 2 d S T P
C19 C 0.19445(9) 0.47301(12) 0.0577(3) 0.0283(5) Uani 1 1 d . . .
H19A H 0.1873 0.5113 -0.0102 0.034 Uiso 1 1 calc R U .
H19B H 0.2244 0.4559 0.0155 0.034 Uiso 1 1 calc R U .
C15 C 0.11570(9) 0.35271(11) 0.3786(3) 0.0283(5) Uani 1 1 d . . .
H15A H 0.1442 0.3339 0.3290 0.034 Uiso 1 1 calc R U .
H15B H 0.0996 0.3196 0.4459 0.034 Uiso 1 1 calc R U .
C3 C 0.04833(8) 0.64942(11) 0.1121(3) 0.0225(4) Uani 1 1 d . . .
H3 H 0.0684 0.6744 0.0431 0.027 Uiso 1 1 calc R U .
O21 O 0.18810(6) 0.54777(9) 0.6884(2) 0.0299(4) Uani 1 1 d . . .
N1 N 0.03762(6) 0.56758(9) 0.3143(2) 0.0228(4) Uani 1 1 d . . .
C22 C 0.10013(9) 0.57147(15) 0.7495(3) 0.0363(6) Uani 1 1 d . . .
H22A H 0.0915 0.5286 0.7843 0.054 Uiso 1 1 calc R U .
H22B H 0.0731 0.5927 0.6993 0.054 Uiso 1 1 calc R U .
H22C H 0.1108 0.5952 0.8501 0.054 Uiso 1 1 calc R U .
C13 C 0.19492(7) 0.40544(11) 0.5395(3) 0.0241(5) Uani 1 1 d . . .
H13A H 0.2076 0.4329 0.6311 0.029 Uiso 1 1 calc R U .
H13B H 0.2009 0.3611 0.5726 0.029 Uiso 1 1 calc R U .
C5 C -0.02798(8) 0.62475(12) 0.2145(3) 0.0265(5) Uani 1 1 d . . .
H5 H -0.0605 0.6326 0.2145 0.032 Uiso 1 1 calc R U .
F33 F -0.05994(9) 0.2500 -0.7602(3) 0.0500(6) Uani 1 2 d S T P
C50 C 0.28310(12) 0.2500 0.5423(5) 0.0272(7) Uani 1 2 d S T P
H50 H 0.2577 0.2500 0.6298 0.033 Uiso 1 2 calc R U P
F35 F -0.05869(8) 0.2500 -0.4711(3) 0.0529(7) Uani 1 2 d S T P
C16 C 0.08415(9) 0.37449(12) 0.2344(3) 0.0316(5) Uani 1 1 d . . .
H16A H 0.0524 0.3805 0.2810 0.038 Uiso 1 1 calc R U .
H16B H 0.0825 0.3407 0.1468 0.038 Uiso 1 1 calc R U .
C6 C -0.00979(7) 0.57846(11) 0.3153(3) 0.0219(4) Uani 1 1 d . . .
H6 H -0.0296 0.5537 0.3861 0.026 Uiso 1 1 calc R U .
C4 C 0.00174(8) 0.66071(11) 0.1108(3) 0.0268(5) Uani 1 1 d . . .
H4 H -0.0106 0.6930 0.0396 0.032 Uiso 1 1 calc R U .
C23 C 0.15195(11) 0.64927(12) 0.5461(4) 0.0399(7) Uani 1 1 d . . .
H23A H 0.1572 0.6729 0.6525 0.060 Uiso 1 1 calc R U .
H23B H 0.1236 0.6647 0.4901 0.060 Uiso 1 1 calc R U .
H23C H 0.1785 0.6551 0.4689 0.060 Uiso 1 1 calc R U .

loop_
_atom_site_aniso_label
_atom_site_aniso_U_11
_atom_site_aniso_U_22
_atom_site_aniso_U_33
_atom_site_aniso_U_23
_atom_site_aniso_U_13
_atom_site_aniso_U_12
Ru1 0.01338(9) 0.01506(9) 0.01290(9) 0.00109(6) -0.00041(6) 0.00056(6)
S14 0.0179(2) 0.0194(3) 0.0168(2) 0.00397(19) 0.00251(18) 0.00041(19)
S11 0.0156(2) 0.0183(2) 0.0201(2) 0.0029(2) 0.00273(19) 0.00029(19)
P40 0.0259(4) 0.0166(4) 0.0226(4) 0.000 0.0008(3) 0.000
S17 0.0273(3) 0.0229(3) 0.0172(2) -0.0005(2) -0.0033(2) -0.0057(2)
S20 0.0221(3) 0.0203(3) 0.0172(2) -0.0030(2) -0.00380(19) 0.0033(2)
P31 0.0268(4) 0.0217(4) 0.0226(4) 0.000 -0.0009(3) 0.000
Cl52 0.0399(5) 0.0335(5) 0.0353(4) 0.000 -0.0113(4) 0.000
Cl51 0.0379(3) 0.0279(3) 0.0465(4) -0.0040(3) -0.0050(3) -0.0065(3)
F41 0.0354(8) 0.0293(8) 0.0528(10) -0.0015(7) -0.0003(7) -0.0105(7)
F44 0.0359(8) 0.0252(8) 0.0538(10) -0.0051(7) -0.0063(7) 0.0093(6)
F36 0.0406(12) 0.0500(14) 0.0367(12) 0.000 -0.0129(10) 0.000
F42 0.0501(14) 0.0581(16) 0.0217(10) 0.000 0.0031(10) 0.000
C12 0.0205(11) 0.0217(11) 0.0337(12) 0.0076(10) 0.0050(9) 0.0057(9)
O1 0.0166(7) 0.0267(8) 0.0220(7) 0.0105(6) 0.0005(6) 0.0034(6)
O2 0.0157(7) 0.0210(8) 0.0218(7) 0.0052(6) 0.0007(6) 0.0006(6)
F34 0.0516(10) 0.0216(8) 0.0673(12) -0.0052(8) -0.0035(9) 0.0067(7)
F32 0.0489(13) 0.0423(13) 0.0329(11) 0.000 0.0138(10) 0.000
C18 0.0413(14) 0.0317(13) 0.0183(10) -0.0049(10) 0.0049(10) 0.0008(11)
C2 0.0162(9) 0.0146(9) 0.0125(9) 0.0008(7) -0.0015(7) 0.0007(7)
F43 0.0601(15) 0.0413(13) 0.0236(10) 0.000 0.0029(10) 0.000
C19 0.0338(13) 0.0319(13) 0.0192(11) 0.0028(10) 0.0092(9) 0.0023(10)
C15 0.0354(13) 0.0189(11) 0.0307(12) 0.0003(10) 0.0000(10) -0.0068(10)
C3 0.0274(11) 0.0182(10) 0.0219(10) 0.0042(9) -0.0001(9) 0.0003(9)
O21 0.0270(8) 0.0366(10) 0.0261(8) -0.0056(7) -0.0115(7) 0.0053(7)
N1 0.0218(9) 0.0257(10) 0.0210(9) 0.0017(8) -0.0025(7) 0.0027(8)
C22 0.0345(13) 0.0509(17) 0.0235(12) -0.0111(12) 0.0034(10) 0.0100(12)
C13 0.0186(10) 0.0246(11) 0.0289(11) 0.0090(10) -0.0003(9) 0.0055(9)
C5 0.0199(11) 0.0321(13) 0.0273(11) -0.0005(10) -0.0042(9) 0.0065(9)
F33 0.0497(14) 0.0546(16) 0.0456(14) 0.000 -0.0239(12) 0.000
C50 0.0248(16) 0.0236(17) 0.0333(18) 0.000 -0.0034(14) 0.000
F35 0.0385(13) 0.0753(19) 0.0448(14) 0.000 0.0160(11) 0.000
C16 0.0384(14) 0.0255(12) 0.0308(12) 0.0008(10) -0.0049(11) -0.0143(11)
C6 0.0171(10) 0.0255(11) 0.0232(10) 0.0015(9) 0.0006(8) -0.0003(8)
C4 0.0301(12) 0.0227(12) 0.0276(11) 0.0042(9) -0.0072(9) 0.0069(9)
C23 0.0656(19) 0.0196(12) 0.0345(14) -0.0039(11) -0.0137(13) -0.0053(12)

loop_
_atom_type_symbol
_atom_type_description
_atom_type_scat_dispersion_real
_atom_type_scat_dispersion_imag
_atom_type_scat_source
C C 0.0033 0.0016 'International Tables Vol C Tables 4.2.6.8 and 6.1.1.4'
H H 0.0000 0.0000 'International Tables Vol C Tables 4.2.6.8 and 6.1.1.4'
N N 0.0061 0.0033 'International Tables Vol C Tables 4.2.6.8 and 6.1.1.4'
O O 0.0106 0.0060 'International Tables Vol C Tables 4.2.6.8 and 6.1.1.4'
F F 0.0171 0.0103 'International Tables Vol C Tables 4.2.6.8 and 6.1.1.4'
P P 0.1023 0.0942 'International Tables Vol C Tables 4.2.6.8 and 6.1.1.4'
S S 0.1246 0.1234 'International Tables Vol C Tables 4.2.6.8 and 6.1.1.4'
Ru Ru -1.2594 0.8363 'International Tables Vol C Tables 4.2.6.8 and 6.1.1.4'
Cl Cl 0.1484 0.1585 'International Tables Vol C Tables 4.2.6.8 and 6.1.1.4'

loop_
_geom_angle_atom_site_label_1
_geom_angle_atom_site_label_2
_geom_angle_atom_site_label_3
_geom_angle
_geom_angle_site_symmetry_1
_geom_angle_site_symmetry_3
O1 Ru1 O2 79.71(6) . .
O1 Ru1 S20 91.38(5) . .
O2 Ru1 S20 92.40(5) . .
O1 Ru1 S14 95.37(4) . .
O2 Ru1 S14 174.10(4) . .
S20 Ru1 S14 90.97(2) . .
O1 Ru1 S11 174.82(4) . .
O2 Ru1 S11 96.77(4) . .
S20 Ru1 S11 92.58(2) . .
S14 Ru1 S11 87.916(19) . .
O1 Ru1 S17 87.29(5) . .
O2 Ru1 S17 87.81(4) . .
S20 Ru1 S17 178.59(2) . .
S14 Ru1 S17 88.70(2) . .
S11 Ru1 S17 88.78(2) . .
C13 S14 C15 100.65(12) . .
C13 S14 Ru1 104.24(7) . .
C15 S14 Ru1 106.28(8) . .
C19 S11 C12 100.23(12) . .
C19 S11 Ru1 101.78(8) . .
C12 S11 Ru1 106.22(7) . .
F42 P40 F44 90.57(10) . .
F42 P40 F44 90.57(10) . 8_565
F44 P40 F44 89.94(12) . 8_565
F42 P40 F41 90.46(9) . 8_565
F44 P40 F41 178.96(11) . 8_565
F44 P40 F41 90.16(8) 8_565 8_565
F42 P40 F41 90.46(9) . .
F44 P40 F41 90.16(8) . .
F44 P40 F41 178.96(11) 8_565 .
F41 P40 F41 89.72(13) 8_565 .
F42 P40 F43 179.48(14) . .
F44 P40 F43 89.80(10) . .
F44 P40 F43 89.80(10) 8_565 .
F41 P40 F43 89.17(10) 8_565 .
F41 P40 F43 89.17(10) . .
C16 S17 C18 102.88(13) . .
C16 S17 Ru1 101.71(8) . .
C18 S17 Ru1 104.10(8) . .
O21 S20 C23 107.25(13) . .
O21 S20 C22 106.47(11) . .
C23 S20 C22 100.21(15) . .
O21 S20 Ru1 116.37(7) . .
C23 S20 Ru1 113.39(9) . .
C22 S20 Ru1 111.71(9) . .
F35 P31 F36 90.93(14) . .
F35 P31 F34 90.52(7) . 8_565
F36 P31 F34 90.08(7) . 8_565
F35 P31 F34 90.52(7) . .
F36 P31 F34 90.08(7) . .
F34 P31 F34 178.95(16) 8_565 .
F35 P31 F33 90.01(15) . .
F36 P31 F33 179.06(15) . .
F34 P31 F33 89.91(7) 8_565 .
F34 P31 F33 89.91(7) . .
F35 P31 F32 179.67(14) . .
F36 P31 F32 88.73(13) . .
F34 P31 F32 89.48(7) 8_565 .
F34 P31 F32 89.48(7) . .
F33 P31 F32 90.32(14) . .
C13 C12 S11 111.45(16) . .
N1 O1 Ru1 110.01(12) . .
C2 O2 Ru1 110.15(12) . .
C19 C18 S17 111.89(17) . .
O2 C2 N1 119.69(18) . .
O2 C2 C3 121.32(19) . .
N1 C2 C3 118.98(19) . .
C18 C19 S11 113.59(16) . .
C16 C15 S14 112.06(17) . .
C4 C3 C2 120.3(2) . .
O1 N1 C2 119.66(17) . .
O1 N1 C6 118.75(18) . .
C2 N1 C6 121.58(19) . .
C12 C13 S14 112.25(15) . .
C6 C5 C4 119.3(2) . .
Cl51 C50 Cl51 109.81(18) 8_565 .
Cl51 C50 Cl52 110.98(14) 8_565 .
Cl51 C50 Cl52 110.98(14) . .
C15 C16 S17 114.70(17) . .
C5 C6 N1 119.7(2) . .
C3 C4 C5 120.1(2) . .

loop_
_geom_bond_atom_site_label_1
_geom_bond_atom_site_label_2
_geom_bond_distance
_geom_bond_site_symmetry_2
Ru1 O1 2.0786(15) .
Ru1 O2 2.0974(15) .
Ru1 S20 2.2596(5) .
Ru1 S14 2.2888(5) .
Ru1 S11 2.2913(5) .
Ru1 S17 2.3421(5) .
S14 C13 1.832(2) .
S14 C15 1.845(2) .
S11 C19 1.821(2) .
S11 C12 1.837(2) .
P40 F42 1.594(2) .
P40 F44 1.5917(15) .
P40 F44 1.5918(15) 8_565
P40 F41 1.6003(16) 8_565
P40 F41 1.6003(16) .
P40 F43 1.608(2) .
S17 C16 1.817(2) .
S17 C18 1.827(3) .
S20 O21 1.4870(16) .
S20 C23 1.777(3) .
S20 C22 1.780(3) .
P31 F35 1.585(2) .
P31 F36 1.591(2) .
P31 F34 1.5976(16) 8_565
P31 F34 1.5976(16) .
P31 F33 1.598(2) .
P31 F32 1.610(2) .
Cl52 C50 1.766(4) .
Cl51 C50 1.763(2) .
C12 C13 1.504(3) .
O1 N1 1.348(2) .
O2 C2 1.329(2) .
C18 C19 1.504(4) .
C2 N1 1.351(3) .
C2 C3 1.392(3) .
C15 C16 1.516(3) .
C3 C4 1.361(3) .
N1 C6 1.383(3) .
C5 C6 1.361(3) .
C5 C4 1.401(3) .
C50 Cl51 1.763(2) 8_565
